data_7054153
loop_
_publ_author_name
'Blatova, Olga A.'
'Asiri, Abdullah M.'
'Al-amshany, Zahra M.'
'Arshad, Muhammad Nadeem'
'Blatov, Vladislav A.'

_publ_section_title
;
 Molecular packings and specific-bonding patterns in sulfonamides
;
_journal_issue 9
_journal_name_full 'New Journal of Chemistry'
_journal_page_first 4099
_journal_paper_doi 10.1039/C4NJ00392F
_journal_volume 38
_journal_year 2014
_chemical_formula_moiety 'C23 H21 Br N2 O4 S'
_chemical_formula_sum 'C23 H21 Br N2 O4 S'
_chemical_formula_weight 501.39
_chemical_name_common
;
<i>N</i>'-[(1<i>E</i>,2<i>E</i>)-1-(4-bromophenyl)-3-(3,4-dimethoxyphenyl)
prop-2-en-1-ylidene]benzenesulfonohydrazide
;
_chemical_name_systematic
; 
<i>N</i>'-[(1<i>E</i>,2<i>E</i>)-1-(4-bromophenyl)-3-(3,4-dimethoxyphenyl)
prop-2-en-1-ylidene]benzenesulfonohydrazide
;
_space_group_IT_number 14
_symmetry_cell_setting monoclinic
_symmetry_space_group_name_Hall '-P 2ybc'
_symmetry_space_group_name_H-M 'P 1 21/c 1'
_atom_sites_solution_hydrogens geom
_atom_sites_solution_primary direct
_atom_sites_solution_secondary difmap
_audit_creation_method SHELXL-97
_cell_angle_alpha 90.00
_cell_angle_beta 98.086(2)
_cell_angle_gamma 90.00
_cell_formula_units_Z 4
_cell_length_a 8.3535(2)
_cell_length_b 15.3411(3)
_cell_length_c 17.7711(5)
_cell_measurement_reflns_used 9783
_cell_measurement_temperature 296(2)
_cell_measurement_theta_max 76.3558
_cell_measurement_theta_min 2.8781
_cell_volume 2254.76(9)
_computing_cell_refinement 'CrysAlis PRO (Agilent, 2012)'
_computing_data_collection 'CrysAlis PRO (Agilent, 2012)'
_computing_data_reduction 'CrysAlis PRO (Agilent, 2012)'
_computing_structure_refinement 'SHELXL-97 (Sheldrick, 1997)'
_computing_structure_solution 'SHELXS-97 (Sheldrick, 1990)'
_diffrn_ambient_temperature 296(2)
_diffrn_measured_fraction_theta_full 0.992
_diffrn_measured_fraction_theta_max 0.992
_diffrn_measurement_device_type 'SuperNova, Dual, Cu at zero, Atlas, CCD'
_diffrn_measurement_method '\w scans'
_diffrn_radiation_monochromator graphite
_diffrn_radiation_source 'fine-focus sealed tube'
_diffrn_radiation_type CuK\a
_diffrn_radiation_wavelength 1.54184
_diffrn_reflns_av_R_equivalents 0.0256
_diffrn_reflns_av_sigmaI/netI 0.0153
_diffrn_reflns_limit_h_max 10
_diffrn_reflns_limit_h_min -10
_diffrn_reflns_limit_k_max 19
_diffrn_reflns_limit_k_min -14
_diffrn_reflns_limit_l_max 22
_diffrn_reflns_limit_l_min -21
_diffrn_reflns_number 22055
_diffrn_reflns_theta_full 76.55
_diffrn_reflns_theta_max 76.55
_diffrn_reflns_theta_min 3.82
_diffrn_standards_number 0
_exptl_absorpt_coefficient_mu 3.621
_exptl_absorpt_correction_T_max 1.00000
_exptl_absorpt_correction_T_min 0.45609
_exptl_absorpt_correction_type multi-scan
_exptl_absorpt_process_details
; 
CrysAlisPro, Agilent Technologies,
Version 1.171.36.20 (release 27-06-2012 CrysAlis171 .NET)
(compiled Jul 11 2012,15:38:31)
Empirical absorption correction using spherical harmonics,
 implemented in SCALE3 ABSPACK scaling algorithm.
;
_exptl_crystal_colour orange
_exptl_crystal_density_diffrn 1.477
_exptl_crystal_density_method 'not measured'
_exptl_crystal_description block
_exptl_crystal_F_000 1024
_exptl_crystal_size_max 0.43
_exptl_crystal_size_mid 0.30
_exptl_crystal_size_min 0.20
_refine_diff_density_max 0.485
_refine_diff_density_min -0.535
_refine_diff_density_rms 0.047
_refine_ls_extinction_method none
_refine_ls_goodness_of_fit_ref 1.042
_refine_ls_hydrogen_treatment mixed
_refine_ls_matrix_type full
_refine_ls_number_parameters 286
_refine_ls_number_reflns 4720
_refine_ls_number_restraints 0
_refine_ls_restrained_S_all 1.042
_refine_ls_R_factor_all 0.0462
_refine_ls_R_factor_gt 0.0420
_refine_ls_shift/su_max 0.001
_refine_ls_shift/su_mean 0.000
_refine_ls_structure_factor_coef Fsqd
_refine_ls_weighting_details 'calc w=1/[\s^2^(Fo^2^)+(0.0465P)^2^+1.5589P] where P=(Fo^2^+2Fc^2^)/3'
_refine_ls_weighting_scheme calc
_refine_ls_wR_factor_gt 0.1085
_refine_ls_wR_factor_ref 0.1117
_reflns_number_gt 4244
_reflns_number_total 4720
_reflns_threshold_expression >2sigma(I)
_cod_data_source_file c4nj00392f3.cif
_cod_data_source_block c:\nadeem
_cod_depositor_comments 'Adding full bibliography for 7054151--7054153.cif.'
_cod_original_sg_symbol_H-M 'P 2 1/c'
_cod_database_code 7054153

loop_
_symmetry_equiv_pos_as_xyz
'x, y, z'
'-x, y+1/2, -z+1/2'
'-x, -y, -z'
'x, -y-1/2, z-1/2'

loop_
_atom_site_label
_atom_site_type_symbol
_atom_site_fract_x
_atom_site_fract_y
_atom_site_fract_z
_atom_site_U_iso_or_equiv
_atom_site_adp_type
_atom_site_occupancy
_atom_site_symmetry_multiplicity
_atom_site_calc_flag
_atom_site_refinement_flags
Br1 Br 0.24689(5) 0.61949(3) 0.48020(2) 0.09077(16) Uani 1 1 d .
S1 S 0.18279(6) 0.16207(3) 0.79868(3) 0.04629(14) Uani 1 1 d .
O1 O 0.2455(2) 0.12146(12) 0.73690(12) 0.0635(5) Uani 1 1 d .
O2 O 0.1920(2) 0.11927(12) 0.87043(11) 0.0608(4) Uani 1 1 d .
O3 O 0.7735(3) 0.71193(11) 1.01579(10) 0.0662(5) Uani 1 1 d .
O4 O 0.9164(2) 0.60076(11) 1.10848(9) 0.0547(4) Uani 1 1 d .
N1 N 0.2828(2) 0.25435(13) 0.81712(12) 0.0497(4) Uani 1 1 d .
N2 N 0.2700(2) 0.30893(13) 0.75257(11) 0.0479(4) Uani 1 1 d .
C1 C 0.3294(3) 0.43914(15) 0.69366(13) 0.0462(5) Uani 1 1 d .
C2 C 0.4591(3) 0.47777(18) 0.66570(15) 0.0572(6) Uani 1 1 d .
H2A H 0.5633 0.4685 0.6906 0.069 Uiso 1 1 calc R
C3 C 0.4364(3) 0.52970(19) 0.60164(16) 0.0626(7) Uani 1 1 d .
H3 H 0.5245 0.5545 0.5830 0.075 Uiso 1 1 calc R
C4 C 0.2817(3) 0.54439(18) 0.56576(15) 0.0597(6) Uani 1 1 d .
C5 C 0.1496(3) 0.50728(18) 0.59220(15) 0.0576(6) Uani 1 1 d .
H5 H 0.0455 0.5179 0.5677 0.069 Uiso 1 1 calc R
C6 C 0.1740(3) 0.45464(17) 0.65505(14) 0.0517(5) Uani 1 1 d .
H6 H 0.0855 0.4286 0.6724 0.062 Uiso 1 1 calc R
C7 C 0.3502(3) 0.38130(14) 0.76111(13) 0.0454(5) Uani 1 1 d .
C8 C -0.0199(3) 0.19050(14) 0.76784(13) 0.0451(5) Uani 1 1 d .
C9 C -0.1217(3) 0.20453(18) 0.82166(17) 0.0621(6) Uani 1 1 d .
H9 H -0.0824 0.2017 0.8732 0.075 Uiso 1 1 calc R
C10 C -0.2838(4) 0.2229(2) 0.7974(2) 0.0785(9) Uani 1 1 d .
H10 H -0.3542 0.2313 0.8330 0.094 Uiso 1 1 calc R
C11 C -0.3396(4) 0.2287(2) 0.7220(2) 0.0801(9) Uani 1 1 d .
H11 H -0.4483 0.2407 0.7063 0.096 Uiso 1 1 calc R
C12 C -0.2374(4) 0.2171(2) 0.6685(2) 0.0783(9) Uani 1 1 d .
H12 H -0.2766 0.2227 0.6171 0.094 Uiso 1 1 calc R
C13 C -0.0753(3) 0.19686(18) 0.69112(16) 0.0611(6) Uani 1 1 d .
H13 H -0.0059 0.1878 0.6553 0.073 Uiso 1 1 calc R
C14 C 0.4567(3) 0.40569(16) 0.83051(14) 0.0484(5) Uani 1 1 d .
H14 H 0.4875 0.3618 0.8657 0.058 Uiso 1 1 calc R
C15 C 0.5129(3) 0.48513(16) 0.84739(13) 0.0483(5) Uani 1 1 d .
H15 H 0.4811 0.5290 0.8123 0.058 Uiso 1 1 calc R
C16 C 0.6210(3) 0.51011(15) 0.91649(12) 0.0445(5) Uani 1 1 d .
C17 C 0.7001(3) 0.45044(15) 0.96764(14) 0.0522(5) Uani 1 1 d .
H17 H 0.6852 0.3911 0.9587 0.063 Uiso 1 1 calc R
C18 C 0.8009(3) 0.47825(16) 1.03175(14) 0.0518(5) Uani 1 1 d .
H18 H 0.8536 0.4374 1.0651 0.062 Uiso 1 1 calc R
C19 C 0.8237(3) 0.56572(15) 1.04660(12) 0.0438(4) Uani 1 1 d .
C20 C 0.7458(3) 0.62680(14) 0.99547(13) 0.0458(5) Uani 1 1 d .
C21 C 0.6474(3) 0.59894(15) 0.93110(13) 0.0456(5) Uani 1 1 d .
H21 H 0.5977 0.6399 0.8969 0.055 Uiso 1 1 calc R
C22 C 1.0019(3) 0.5414(2) 1.16211(15) 0.0629(7) Uani 1 1 d .
H22A H 0.9257 0.5068 1.1848 0.094 Uiso 1 1 calc R
H22B H 1.0682 0.5737 1.2010 0.094 Uiso 1 1 calc R
H22C H 1.0689 0.5040 1.1365 0.094 Uiso 1 1 calc R
C23 C 0.7128(5) 0.77713(18) 0.96299(18) 0.0829(10) Uani 1 1 d .
H23A H 0.7455 0.7646 0.9145 0.124 Uiso 1 1 calc R
H23B H 0.7547 0.8329 0.9806 0.124 Uiso 1 1 calc R
H23C H 0.5969 0.7781 0.9582 0.124 Uiso 1 1 calc R
H1 H 0.256(4) 0.276(2) 0.8575(19) 0.070(9) Uiso 1 1 d .

loop_
_atom_site_aniso_label
_atom_site_aniso_U_11
_atom_site_aniso_U_22
_atom_site_aniso_U_33
_atom_site_aniso_U_23
_atom_site_aniso_U_13
_atom_site_aniso_U_12
Br1 0.0939(3) 0.1004(3) 0.0760(2) 0.02792(19) 0.00508(19) -0.0139(2)
S1 0.0390(3) 0.0415(3) 0.0575(3) -0.0048(2) 0.0034(2) 0.0006(2)
O1 0.0543(10) 0.0602(10) 0.0771(12) -0.0213(9) 0.0130(9) 0.0064(8)
O2 0.0550(10) 0.0559(10) 0.0690(11) 0.0134(8) -0.0004(8) 0.0021(8)
O3 0.0941(14) 0.0413(9) 0.0549(10) -0.0020(7) -0.0184(9) -0.0018(9)
O4 0.0581(10) 0.0549(9) 0.0461(9) -0.0016(7) -0.0104(7) 0.0032(7)
N1 0.0466(10) 0.0505(11) 0.0511(11) -0.0067(9) 0.0035(8) -0.0088(8)
N2 0.0444(10) 0.0503(10) 0.0488(10) -0.0058(8) 0.0055(8) -0.0068(8)
C1 0.0430(11) 0.0471(11) 0.0484(12) -0.0093(9) 0.0067(9) -0.0071(9)
C2 0.0440(12) 0.0724(16) 0.0544(13) -0.0043(12) 0.0045(10) -0.0105(11)
C3 0.0545(14) 0.0731(17) 0.0613(15) -0.0005(13) 0.0126(12) -0.0185(12)
C4 0.0644(15) 0.0614(15) 0.0529(13) -0.0029(11) 0.0069(11) -0.0110(12)
C5 0.0486(13) 0.0668(15) 0.0560(14) -0.0042(12) 0.0023(10) -0.0043(11)
C6 0.0425(11) 0.0599(14) 0.0527(13) -0.0055(10) 0.0061(9) -0.0077(10)
C7 0.0391(10) 0.0480(12) 0.0492(12) -0.0086(9) 0.0070(9) -0.0028(9)
C8 0.0396(10) 0.0364(10) 0.0579(13) -0.0011(9) 0.0017(9) -0.0028(8)
C9 0.0536(14) 0.0638(15) 0.0700(16) -0.0002(13) 0.0127(12) 0.0085(12)
C10 0.0519(15) 0.081(2) 0.105(3) -0.0037(18) 0.0211(16) 0.0138(14)
C11 0.0488(15) 0.0725(19) 0.113(3) -0.0092(18) -0.0076(16) 0.0128(13)
C12 0.0664(18) 0.080(2) 0.079(2) 0.0042(16) -0.0203(16) 0.0024(15)
C13 0.0559(14) 0.0644(15) 0.0610(15) -0.0031(12) 0.0015(12) -0.0026(12)
C14 0.0437(11) 0.0504(12) 0.0502(12) -0.0049(10) 0.0032(9) -0.0040(9)
C15 0.0436(11) 0.0522(12) 0.0482(12) -0.0046(10) 0.0034(9) -0.0026(9)
C16 0.0404(10) 0.0485(11) 0.0444(11) -0.0039(9) 0.0056(8) -0.0032(9)
C17 0.0563(13) 0.0413(11) 0.0575(13) -0.0033(10) 0.0028(10) -0.0039(10)
C18 0.0537(13) 0.0471(12) 0.0527(13) 0.0041(10) 0.0009(10) 0.0059(10)
C19 0.0410(10) 0.0501(11) 0.0395(10) -0.0015(9) 0.0029(8) 0.0010(9)
C20 0.0498(12) 0.0422(11) 0.0443(11) -0.0027(9) 0.0024(9) -0.0014(9)
C21 0.0477(11) 0.0454(11) 0.0425(11) -0.0001(9) 0.0016(9) 0.0012(9)
C22 0.0587(15) 0.0774(18) 0.0485(13) 0.0060(12) -0.0070(11) 0.0103(13)
C23 0.131(3) 0.0445(14) 0.0649(17) 0.0059(12) -0.0161(18) -0.0003(16)

loop_
_atom_type_symbol
_atom_type_description
_atom_type_scat_dispersion_real
_atom_type_scat_dispersion_imag
_atom_type_scat_source
C C 0.0181 0.0091 'International Tables Vol C Tables 4.2.6.8 and 6.1.1.4'
H H 0.0000 0.0000 'International Tables Vol C Tables 4.2.6.8 and 6.1.1.4'
N N 0.0311 0.0180 'International Tables Vol C Tables 4.2.6.8 and 6.1.1.4'
O O 0.0492 0.0322 'International Tables Vol C Tables 4.2.6.8 and 6.1.1.4'
S S 0.3331 0.5567 'International Tables Vol C Tables 4.2.6.8 and 6.1.1.4'
Br Br -0.6763 1.2805 'International Tables Vol C Tables 4.2.6.8 and 6.1.1.4'

loop_
_geom_angle_atom_site_label_1
_geom_angle_atom_site_label_2
_geom_angle_atom_site_label_3
_geom_angle
O1 S1 O2 120.54(12)
O1 S1 N1 107.27(12)
O2 S1 N1 104.76(11)
O1 S1 C8 108.09(11)
O2 S1 C8 108.70(11)
N1 S1 C8 106.68(10)
C20 O3 C23 117.9(2)
C19 O4 C22 117.33(19)
N2 N1 S1 111.60(15)
N2 N1 H1 117(2)
S1 N1 H1 109(2)
C7 N2 N1 115.74(19)
C2 C1 C6 118.0(2)
C2 C1 C7 122.5(2)
C6 C1 C7 119.6(2)
C3 C2 C1 121.2(2)
C3 C2 H2A 119.4
C1 C2 H2A 119.4
C4 C3 C2 119.2(2)
C4 C3 H3 120.4
C2 C3 H3 120.4
C3 C4 C5 121.2(3)
C3 C4 Br1 119.9(2)
C5 C4 Br1 118.9(2)
C6 C5 C4 119.0(2)
C6 C5 H5 120.5
C4 C5 H5 120.5
C5 C6 C1 121.4(2)
C5 C6 H6 119.3
C1 C6 H6 119.3
N2 C7 C14 124.1(2)
N2 C7 C1 114.8(2)
C14 C7 C1 121.09(19)
C13 C8 C9 121.2(2)
C13 C8 S1 119.96(19)
C9 C8 S1 118.79(19)
C8 C9 C10 119.0(3)
C8 C9 H9 120.5
C10 C9 H9 120.5
C11 C10 C9 120.2(3)
C11 C10 H10 119.9
C9 C10 H10 119.9
C10 C11 C12 120.8(3)
C10 C11 H11 119.6
C12 C11 H11 119.6
C11 C12 C13 120.2(3)
C11 C12 H12 119.9
C13 C12 H12 119.9
C8 C13 C12 118.6(3)
C8 C13 H13 120.7
C12 C13 H13 120.7
C15 C14 C7 125.4(2)
C15 C14 H14 117.3
C7 C14 H14 117.3
C14 C15 C16 125.8(2)
C14 C15 H15 117.1
C16 C15 H15 117.1
C17 C16 C21 118.2(2)
C17 C16 C15 123.7(2)
C21 C16 C15 118.1(2)
C18 C17 C16 120.9(2)
C18 C17 H17 119.6
C16 C17 H17 119.6
C19 C18 C17 120.7(2)
C19 C18 H18 119.7
C17 C18 H18 119.7
O4 C19 C18 126.0(2)
O4 C19 C20 114.78(19)
C18 C19 C20 119.3(2)
O3 C20 C21 125.1(2)
O3 C20 C19 114.96(19)
C21 C20 C19 119.9(2)
C20 C21 C16 121.0(2)
C20 C21 H21 119.5
C16 C21 H21 119.5
O4 C22 H22A 109.5
O4 C22 H22B 109.5
H22A C22 H22B 109.5
O4 C22 H22C 109.5
H22A C22 H22C 109.5
H22B C22 H22C 109.5
O3 C23 H23A 109.5
O3 C23 H23B 109.5
H23A C23 H23B 109.5
O3 C23 H23C 109.5
H23A C23 H23C 109.5
H23B C23 H23C 109.5

loop_
_geom_bond_atom_site_label_1
_geom_bond_atom_site_label_2
_geom_bond_distance
Br1 C4 1.897(3)
S1 O1 1.4247(19)
S1 O2 1.4267(19)
S1 N1 1.653(2)
S1 C8 1.760(2)
O3 C20 1.366(3)
O3 C23 1.416(3)
O4 C19 1.363(3)
O4 C22 1.434(3)
N1 N2 1.412(3)
N1 H1 0.85(3)
N2 C7 1.295(3)
C1 C2 1.387(3)
C1 C6 1.400(3)
C1 C7 1.482(3)
C2 C3 1.381(4)
C2 H2A 0.9300
C3 C4 1.377(4)
C3 H3 0.9300
C4 C5 1.382(4)
C5 C6 1.370(4)
C5 H5 0.9300
C6 H6 0.9300
C7 C14 1.464(3)
C8 C13 1.380(3)
C8 C9 1.383(4)
C9 C10 1.391(4)
C9 H9 0.9300
C10 C11 1.359(5)
C10 H10 0.9300
C11 C12 1.376(5)
C11 H11 0.9300
C12 C13 1.391(4)
C12 H12 0.9300
C13 H13 0.9300
C14 C15 1.325(3)
C14 H14 0.9300
C15 C16 1.469(3)
C15 H15 0.9300
C16 C17 1.390(3)
C16 C21 1.399(3)
C17 C18 1.385(3)
C17 H17 0.9300
C18 C19 1.376(3)
C18 H18 0.9300
C19 C20 1.401(3)
C20 C21 1.379(3)
C21 H21 0.9300
C22 H22A 0.9600
C22 H22B 0.9600
C22 H22C 0.9600
C23 H23A 0.9600
C23 H23B 0.9600
C23 H23C 0.9600

loop_
_geom_torsion_atom_site_label_1
_geom_torsion_atom_site_label_2
_geom_torsion_atom_site_label_3
_geom_torsion_atom_site_label_4
_geom_torsion
O1 S1 N1 N2 57.14(19)
O2 S1 N1 N2 -173.65(16)
C8 S1 N1 N2 -58.49(18)
S1 N1 N2 C7 -177.37(16)
C6 C1 C2 C3 -0.2(4)
C7 C1 C2 C3 178.4(2)
C1 C2 C3 C4 1.1(4)
C2 C3 C4 C5 -0.8(4)
C2 C3 C4 Br1 177.3(2)
C3 C4 C5 C6 -0.3(4)
Br1 C4 C5 C6 -178.5(2)
C4 C5 C6 C1 1.2(4)
C2 C1 C6 C5 -0.9(4)
C7 C1 C6 C5 -179.6(2)
N1 N2 C7 C14 3.6(3)
N1 N2 C7 C1 -177.56(19)
C2 C1 C7 N2 -132.5(2)
C6 C1 C7 N2 46.2(3)
C2 C1 C7 C14 46.4(3)
C6 C1 C7 C14 -134.9(2)
O1 S1 C8 C13 -19.4(2)
O2 S1 C8 C13 -151.9(2)
N1 S1 C8 C13 95.7(2)
O1 S1 C8 C9 159.4(2)
O2 S1 C8 C9 27.0(2)
N1 S1 C8 C9 -85.5(2)
C13 C8 C9 C10 1.8(4)
S1 C8 C9 C10 -177.0(2)
C8 C9 C10 C11 -1.3(5)
C9 C10 C11 C12 -0.4(5)
C10 C11 C12 C13 1.6(5)
C9 C8 C13 C12 -0.6(4)
S1 C8 C13 C12 178.2(2)
C11 C12 C13 C8 -1.2(5)
N2 C7 C14 C15 -164.8(2)
C1 C7 C14 C15 16.4(4)
C7 C14 C15 C16 -179.4(2)
C14 C15 C16 C17 11.2(4)
C14 C15 C16 C21 -169.7(2)
C21 C16 C17 C18 0.7(4)
C15 C16 C17 C18 179.8(2)
C16 C17 C18 C19 0.6(4)
C22 O4 C19 C18 1.9(3)
C22 O4 C19 C20 -178.8(2)
C17 C18 C19 O4 178.3(2)
C17 C18 C19 C20 -1.0(4)
C23 O3 C20 C21 -7.8(4)
C23 O3 C20 C19 173.4(3)
O4 C19 C20 O3 -0.5(3)
C18 C19 C20 O3 178.9(2)
O4 C19 C20 C21 -179.3(2)
C18 C19 C20 C21 0.0(3)
O3 C20 C21 C16 -177.4(2)
C19 C20 C21 C16 1.3(4)
C17 C16 C21 C20 -1.7(3)
C15 C16 C21 C20 179.2(2)
